data_7007983
loop_
_publ_author_name
'Yang, Xiao-Juan'
'Drepper, Friedrich'
'Wu, Biao'
'Sun, Wen-Hua'
'Haehnel, Wolfgang'
'Janiak, Christoph'

_publ_section_title
;
 From model compounds to protein binding: syntheses, characterizations
 and fluorescence studies of [RuII(bipy)(terpy)L]2+ complexes (bipy =
 2,2'-bipyridine; terpy = 2,2':6',2''-terpyridine; L = imidazole,
 pyrazole and derivatives, cytochrome c).
;
_journal_issue 2
_journal_name_full 'Dalton transactions (Cambridge, England : 2003)'
_journal_page_first 256
_journal_page_last 267
_journal_paper_doi 10.1039/b414999h
_journal_year 2005
_chemical_formula_moiety '[(H2 O)(C10 H8 N2)(C15 H11 N3)Ru](P F6)2'
_chemical_formula_sum 'C25 H21 F12 N5 O P2 Ru'
_chemical_formula_weight 798.48
_chemical_name_systematic
;
[Aqua(2,2'-bipyridine)(2,2':6',2''-terpyridine)-
ruthenium(II)]bis(hexafluorophosphate)
;
_space_group_IT_number 14
_symmetry_cell_setting monoclinic
_symmetry_space_group_name_Hall '-P 2ybc'
_symmetry_space_group_name_H-M 'P 1 21/c 1'
_atom_sites_solution_hydrogens geom
_atom_sites_solution_primary direct
_atom_sites_solution_secondary difmap
_audit_creation_method SHELXL-97
_cell_angle_alpha 90.00
_cell_angle_beta 95.938(12)
_cell_angle_gamma 90.00
_cell_formula_units_Z 4
_cell_length_a 16.976(10)
_cell_length_b 10.567(6)
_cell_length_c 15.275(9)
_cell_measurement_temperature 293(2)
_cell_volume 2725(3)
_computing_cell_refinement 'Bruker SMART'
_computing_data_collection 'Bruker SMART'
_computing_data_reduction 'Bruker SHELXTL'
_computing_structure_refinement 'SHELXL-97 (Sheldrick, 1997)'
_computing_structure_solution 'SHELXS-97 (Sheldrick, 1990)'
_diffrn_ambient_temperature 293(2)
_diffrn_measured_fraction_theta_full 0.999
_diffrn_measured_fraction_theta_max 0.999
_diffrn_measurement_device_type 'Bruker Smart 1000 CCD'
_diffrn_measurement_method 'phi and omega scans'
_diffrn_radiation_monochromator graphite
_diffrn_radiation_source 'fine-focus sealed tube'
_diffrn_radiation_type MoK\a
_diffrn_radiation_wavelength 0.71073
_diffrn_reflns_av_R_equivalents 0.1047
_diffrn_reflns_av_sigmaI/netI 0.0875
_diffrn_reflns_limit_h_max 20
_diffrn_reflns_limit_h_min -18
_diffrn_reflns_limit_k_max 12
_diffrn_reflns_limit_k_min -12
_diffrn_reflns_limit_l_max 18
_diffrn_reflns_limit_l_min -17
_diffrn_reflns_number 10966
_diffrn_reflns_theta_full 25.03
_diffrn_reflns_theta_max 25.03
_diffrn_reflns_theta_min 2.27
_exptl_absorpt_coefficient_mu 0.809
_exptl_absorpt_correction_T_max 0.9607
_exptl_absorpt_correction_T_min 0.8550
_exptl_absorpt_correction_type multi-scan
_exptl_absorpt_process_details SADABS
_exptl_crystal_colour orange-brown
_exptl_crystal_density_diffrn 1.946
_exptl_crystal_density_method 'not measured'
_exptl_crystal_description plates
_exptl_crystal_F_000 1584
_exptl_crystal_size_max 0.20
_exptl_crystal_size_mid 0.15
_exptl_crystal_size_min 0.05
_refine_diff_density_max 1.233
_refine_diff_density_min -1.249
_refine_diff_density_rms 0.136
_refine_ls_extinction_method none
_refine_ls_goodness_of_fit_ref 0.920
_refine_ls_hydrogen_treatment mixed
_refine_ls_matrix_type full
_refine_ls_number_parameters 466
_refine_ls_number_reflns 4818
_refine_ls_number_restraints 14
_refine_ls_restrained_S_all 0.925
_refine_ls_R_factor_all 0.0908
_refine_ls_R_factor_gt 0.0702
_refine_ls_shift/su_max 0.001
_refine_ls_shift/su_mean 0.000
_refine_ls_structure_factor_coef Fsqd
_refine_ls_weighting_details 'calc w=1/[\s^2^(Fo^2^)+(0.0000P)^2^+30.7413P] where P=(Fo^2^+2Fc^2^)/3'
_refine_ls_weighting_scheme calc
_refine_ls_wR_factor_gt 0.1450
_refine_ls_wR_factor_ref 0.1584
_reflns_number_gt 3559
_reflns_number_total 4818
_reflns_threshold_expression >2sigma(I)
_cod_data_source_file b414999h.txt
_cod_data_source_block ruo
_cod_depositor_comments
;
The following automatic conversions were performed:
'_exptl_absorpt_correction_type' value 'Multi-scan' changed to
'multi-scan' according to
'/home/saulius/struct/CIF-dictionaries/cif_core.dic' dictionary named
'cif_core.dic' version 2.4.1 from 2010-06-29.

Automatic conversion script
Id: cif_fix_enum 1527 2010-12-29 10:47:43Z saulius 

The following automatic conversions were performed:

'_symmetry_cell_setting' tag value 'Monoclinc' was replaced with
'monoclinic' value.

Automatic conversion script
Id: cif_fix_values 1646 2011-03-28 12:23:43Z adriana 
;
_cod_original_cell_volume 2726(3)
_cod_original_sg_symbol_H-M P2(1)/c
_cod_database_code 7007983

loop_
_symmetry_equiv_pos_as_xyz
'x, y, z'
'-x, y+1/2, -z+1/2'
'-x, -y, -z'
'x, -y-1/2, z-1/2'

loop_
_atom_site_label
_atom_site_type_symbol
_atom_site_fract_x
_atom_site_fract_y
_atom_site_fract_z
_atom_site_U_iso_or_equiv
_atom_site_adp_type
_atom_site_occupancy
_atom_site_symmetry_multiplicity
_atom_site_calc_flag
_atom_site_refinement_flags
_atom_site_disorder_assembly
_atom_site_disorder_group
Ru Ru 0.73700(3) 0.21601(6) 0.69980(4) 0.03834(19) Uani 1 1 d . . .
O O 0.6355(3) 0.1913(6) 0.7654(4) 0.0512(14) Uani 1 1 d D . .
H1 H 0.610(5) 0.122(6) 0.759(6) 0.061 Uiso 1 1 d D . .
H2 H 0.602(4) 0.258(6) 0.769(6) 0.061 Uiso 1 1 d D . .
N1 N 0.7651(4) 0.3682(6) 0.7757(4) 0.0462(15) Uani 1 1 d . . .
N2 N 0.6835(3) 0.3440(6) 0.6282(4) 0.0421(14) Uani 1 1 d . . .
N3 N 0.6886(3) 0.1112(6) 0.5974(4) 0.0397(14) Uani 1 1 d . . .
N4 N 0.8385(3) 0.2186(6) 0.6482(4) 0.0425(14) Uani 1 1 d . . .
N5 N 0.7980(3) 0.0904(6) 0.7767(4) 0.0392(13) Uani 1 1 d . . .
C1 C 0.8073(5) 0.3731(9) 0.8510(5) 0.055(2) Uani 1 1 d . . .
H1A H 0.8286 0.2987 0.8760 0.066 Uiso 1 1 calc R . .
C2 C 0.8214(6) 0.4833(10) 0.8943(6) 0.071(3) Uani 1 1 d . . .
H2A H 0.8536 0.4847 0.9474 0.085 Uiso 1 1 calc R . .
C3 C 0.7891(6) 0.5902(9) 0.8612(6) 0.069(3) Uani 1 1 d . . .
H3A H 0.7972 0.6661 0.8915 0.083 Uiso 1 1 calc R . .
C4 C 0.7458(5) 0.5863(8) 0.7848(6) 0.056(2) Uani 1 1 d . . .
H4A H 0.7240 0.6605 0.7601 0.067 Uiso 1 1 calc R . .
C5 C 0.7328(5) 0.4758(7) 0.7421(5) 0.0461(18) Uani 1 1 d . . .
C6 C 0.6872(4) 0.4615(8) 0.6578(5) 0.0450(18) Uani 1 1 d . . .
C7 C 0.6484(5) 0.5534(8) 0.6088(6) 0.060(2) Uani 1 1 d . . .
H7A H 0.6495 0.6367 0.6285 0.072 Uiso 1 1 calc R . .
C8 C 0.6093(6) 0.5230(10) 0.5331(6) 0.068(3) Uani 1 1 d . . .
H8A H 0.5844 0.5862 0.4981 0.082 Uiso 1 1 calc R . .
C9 C 0.6046(5) 0.4020(10) 0.5048(6) 0.061(2) Uani 1 1 d . . .
H9A H 0.5753 0.3815 0.4519 0.073 Uiso 1 1 calc R . .
C10 C 0.6425(4) 0.3126(8) 0.5540(5) 0.0465(18) Uani 1 1 d . . .
C11 C 0.6446(5) 0.1793(8) 0.5374(5) 0.050(2) Uani 1 1 d . . .
C12 C 0.6058(6) 0.1242(11) 0.4667(6) 0.070(3) Uani 1 1 d . . .
H12A H 0.5750 0.1725 0.4253 0.084 Uiso 1 1 calc R . .
C13 C 0.6118(6) -0.0019(11) 0.4562(7) 0.076(3) Uani 1 1 d . . .
H13A H 0.5845 -0.0418 0.4080 0.091 Uiso 1 1 calc R . .
C14 C 0.6571(6) -0.0685(10) 0.5153(6) 0.067(2) Uani 1 1 d . . .
H14A H 0.6627 -0.1554 0.5082 0.081 Uiso 1 1 calc R . .
C15 C 0.6939(5) -0.0112(8) 0.5836(6) 0.053(2) Uani 1 1 d . . .
H15A H 0.7255 -0.0593 0.6244 0.064 Uiso 1 1 calc R . .
C16 C 0.8542(5) 0.2835(9) 0.5800(5) 0.054(2) Uani 1 1 d . . .
H16A H 0.8175 0.3432 0.5568 0.065 Uiso 1 1 calc R . .
C17 C 0.9209(5) 0.2685(10) 0.5416(6) 0.062(2) Uani 1 1 d . . .
H17A H 0.9298 0.3160 0.4923 0.074 Uiso 1 1 calc R . .
C18 C 0.9740(6) 0.1855(10) 0.5745(6) 0.069(3) Uani 1 1 d . . .
H18A H 1.0203 0.1727 0.5481 0.083 Uiso 1 1 calc R . .
C19 C 0.9604(5) 0.1208(9) 0.6455(6) 0.062(2) Uani 1 1 d . . .
H19A H 0.9978 0.0629 0.6697 0.074 Uiso 1 1 calc R . .
C20 C 0.8928(4) 0.1380(7) 0.6830(5) 0.0430(17) Uani 1 1 d . . .
C21 C 0.8719(4) 0.0731(7) 0.7591(5) 0.0416(16) Uani 1 1 d . . .
C22 C 0.9228(5) 0.0036(8) 0.8122(6) 0.061(2) Uani 1 1 d . . .
H22A H 0.9750 -0.0059 0.7997 0.073 Uiso 1 1 calc R . .
C23 C 0.8984(6) -0.0517(9) 0.8827(6) 0.072(3) Uani 1 1 d . . .
H23A H 0.9331 -0.0992 0.9207 0.086 Uiso 1 1 calc R . .
C24 C 0.8224(6) -0.0372(9) 0.8978(6) 0.064(2) Uani 1 1 d . . .
H24A H 0.8035 -0.0770 0.9457 0.076 Uiso 1 1 calc R . .
C25 C 0.7751(5) 0.0326(7) 0.8454(5) 0.0472(18) Uani 1 1 d . . .
H25A H 0.7228 0.0417 0.8573 0.057 Uiso 1 1 calc R . .
P1 P 0.44783(16) 0.1444(3) 0.2301(2) 0.0775(8) Uani 1 1 d D . .
F1 F 0.5363(3) 0.1142(7) 0.2543(6) 0.112(2) Uani 1 1 d D A .
F2 F 0.4659(16) 0.2237(16) 0.3150(9) 0.107(7) Uani 0.50 1 d PD A 1
F4 F 0.3621(5) 0.1588(12) 0.2510(11) 0.106(4) Uani 0.60 1 d PD A 1
F6 F 0.4954(17) 0.196(3) 0.1560(19) 0.128(12) Uani 0.40 1 d PD A 1
F4' F 0.3730(10) 0.184(2) 0.1620(15) 0.184(8) Uani 0.60 1 d P A 2
F2' F 0.4541(19) 0.281(3) 0.263(3) 0.176(18) Uani 0.40 1 d P A 2
F6' F 0.4618(17) 0.244(2) 0.1710(18) 0.140(11) Uani 0.50 1 d P A 2
F3 F 0.4382(6) 0.0400(9) 0.3015(6) 0.160(4) Uani 1 1 d D A .
F5 F 0.4397(5) 0.0330(7) 0.1679(5) 0.132(3) Uani 1 1 d D A .
P2 P 0.11435(14) 0.2311(3) 0.87470(14) 0.0611(6) Uani 1 1 d D . .
F7 F 0.1958(7) 0.200(2) 0.9205(15) 0.143(8) Uani 0.60 1 d PD B 1
F8 F 0.1165(11) 0.3662(12) 0.9158(14) 0.097(6) Uani 0.40 1 d PD B 1
F7' F 0.1731(15) 0.126(2) 0.8968(14) 0.138(10) Uani 0.50 1 d P B 2
F8' F 0.1300(9) 0.2848(18) 0.9640(9) 0.100(5) Uani 0.50 1 d P B 2
F9 F 0.0619(5) 0.1557(9) 0.9315(5) 0.138(3) Uani 1 1 d D B .
F10 F 0.0375(4) 0.2885(10) 0.8380(7) 0.159(4) Uani 1 1 d D B .
F11 F 0.1013(6) 0.1313(10) 0.8037(7) 0.170(5) Uani 1 1 d D B .
F12 F 0.1663(5) 0.2992(7) 0.8148(5) 0.124(3) Uani 1 1 d D B .

loop_
_atom_site_aniso_label
_atom_site_aniso_U_11
_atom_site_aniso_U_22
_atom_site_aniso_U_33
_atom_site_aniso_U_23
_atom_site_aniso_U_13
_atom_site_aniso_U_12
Ru 0.0396(3) 0.0394(3) 0.0356(3) 0.0072(3) 0.0016(2) 0.0016(3)
O 0.043(3) 0.054(3) 0.059(3) 0.009(3) 0.015(3) 0.002(3)
N1 0.051(4) 0.047(4) 0.040(3) -0.001(3) 0.004(3) -0.004(3)
N2 0.033(3) 0.046(4) 0.047(4) 0.010(3) 0.005(3) 0.002(3)
N3 0.037(3) 0.042(3) 0.040(3) 0.003(3) 0.003(2) -0.003(3)
N4 0.044(3) 0.046(3) 0.035(3) 0.007(3) -0.003(2) -0.009(3)
N5 0.040(3) 0.040(3) 0.037(3) 0.007(3) -0.005(2) -0.001(3)
C1 0.062(5) 0.056(5) 0.046(5) -0.002(4) -0.002(4) -0.003(4)
C2 0.077(7) 0.077(7) 0.057(6) -0.009(5) -0.004(5) -0.009(6)
C3 0.095(7) 0.053(5) 0.061(6) -0.015(5) 0.013(5) -0.014(5)
C4 0.067(6) 0.041(4) 0.063(6) 0.002(4) 0.019(4) -0.001(4)
C5 0.049(5) 0.045(4) 0.045(4) 0.013(4) 0.008(3) 0.003(4)
C6 0.041(4) 0.047(4) 0.047(4) 0.006(4) 0.008(3) -0.002(4)
C7 0.071(6) 0.044(5) 0.066(6) 0.021(4) 0.012(5) 0.016(4)
C8 0.068(6) 0.078(7) 0.059(6) 0.031(5) 0.000(4) 0.022(5)
C9 0.064(6) 0.075(6) 0.043(5) 0.012(5) 0.001(4) 0.005(5)
C10 0.048(4) 0.060(5) 0.031(4) 0.006(4) 0.001(3) 0.002(4)
C11 0.047(4) 0.064(5) 0.040(4) 0.003(4) 0.007(3) -0.010(4)
C12 0.070(6) 0.092(8) 0.046(5) -0.004(5) -0.003(4) -0.003(6)
C13 0.086(7) 0.083(7) 0.058(6) -0.027(6) 0.007(5) -0.024(6)
C14 0.083(7) 0.059(6) 0.060(6) -0.010(5) 0.010(5) -0.002(5)
C15 0.057(5) 0.050(5) 0.055(5) -0.011(4) 0.017(4) -0.007(4)
C16 0.049(5) 0.060(5) 0.053(5) 0.020(4) 0.004(4) -0.002(4)
C17 0.047(5) 0.081(6) 0.059(5) 0.018(5) 0.010(4) -0.015(5)
C18 0.056(5) 0.084(7) 0.070(6) 0.005(6) 0.022(5) -0.011(5)
C19 0.043(5) 0.069(6) 0.073(6) 0.011(5) 0.006(4) 0.004(4)
C20 0.037(4) 0.040(4) 0.051(4) 0.003(4) 0.002(3) -0.002(3)
C21 0.045(4) 0.036(4) 0.043(4) 0.003(3) -0.003(3) 0.001(3)
C22 0.057(5) 0.055(5) 0.069(6) 0.017(5) -0.002(4) 0.017(4)
C23 0.081(7) 0.065(6) 0.064(6) 0.024(5) -0.012(5) 0.019(6)
C24 0.082(7) 0.060(5) 0.048(5) 0.021(4) 0.003(4) -0.001(5)
C25 0.058(5) 0.041(4) 0.041(4) 0.015(4) 0.001(3) 0.005(4)
P1 0.0633(17) 0.0683(17) 0.102(2) -0.0274(16) 0.0166(15) -0.0193(15)
F1 0.086(5) 0.095(5) 0.154(7) 0.003(5) 0.002(4) -0.017(4)
F2 0.116(13) 0.080(13) 0.123(13) -0.051(10) 0.002(11) 0.003(12)
F4 0.062(6) 0.091(8) 0.167(12) -0.005(9) 0.017(7) 0.007(6)
F6 0.084(18) 0.15(3) 0.16(2) 0.01(2) 0.046(18) -0.033(17)
F4' 0.106(12) 0.191(19) 0.25(2) -0.046(19) -0.018(13) 0.034(13)
F2' 0.12(2) 0.09(2) 0.34(4) -0.15(3) 0.11(3) -0.049(18)
F6' 0.15(3) 0.084(15) 0.17(3) 0.090(19) -0.043(15) -0.016(14)
F3 0.190(9) 0.161(8) 0.140(7) -0.003(7) 0.071(7) -0.069(8)
F5 0.182(8) 0.103(6) 0.104(6) -0.043(5) -0.019(5) -0.025(6)
P2 0.0663(15) 0.0750(16) 0.0430(12) 0.0013(12) 0.0105(10) 0.0048(14)
F7 0.082(9) 0.158(18) 0.181(19) 0.062(16) -0.019(10) 0.026(12)
F8 0.106(13) 0.065(10) 0.121(16) -0.055(10) 0.016(12) 0.005(10)
F7' 0.20(2) 0.128(18) 0.104(14) 0.035(13) 0.079(15) 0.071(16)
F8' 0.097(10) 0.132(13) 0.071(9) -0.058(9) 0.008(7) -0.021(11)
F9 0.137(6) 0.181(8) 0.107(6) 0.036(6) 0.063(5) -0.007(6)
F10 0.097(6) 0.168(9) 0.208(10) 0.054(8) 0.007(6) 0.046(6)
F11 0.152(8) 0.199(10) 0.171(9) -0.106(8) 0.081(7) -0.077(8)
F12 0.133(6) 0.109(6) 0.137(6) 0.019(5) 0.050(5) -0.032(5)

loop_
_atom_type_symbol
_atom_type_description
_atom_type_scat_dispersion_real
_atom_type_scat_dispersion_imag
_atom_type_scat_source
C C 0.0033 0.0016 'International Tables Vol C Tables 4.2.6.8 and 6.1.1.4'
H H 0.0000 0.0000 'International Tables Vol C Tables 4.2.6.8 and 6.1.1.4'
N N 0.0061 0.0033 'International Tables Vol C Tables 4.2.6.8 and 6.1.1.4'
O O 0.0106 0.0060 'International Tables Vol C Tables 4.2.6.8 and 6.1.1.4'
F F 0.0171 0.0103 'International Tables Vol C Tables 4.2.6.8 and 6.1.1.4'
P P 0.1023 0.0942 'International Tables Vol C Tables 4.2.6.8 and 6.1.1.4'
Ru Ru -1.2594 0.8363 'International Tables Vol C Tables 4.2.6.8 and 6.1.1.4'

loop_
_geom_angle_atom_site_label_1
_geom_angle_atom_site_label_2
_geom_angle_atom_site_label_3
_geom_angle
_geom_angle_site_symmetry_1
_geom_angle_site_symmetry_3
_geom_angle_publ_flag
N2 Ru N4 98.3(2) . . ?
N2 Ru N5 176.4(3) . . ?
N4 Ru N5 79.7(2) . . ?
N2 Ru N1 80.4(3) . . ?
N4 Ru N1 93.1(3) . . ?
N5 Ru N1 96.6(3) . . ?
N2 Ru N3 79.3(3) . . ?
N4 Ru N3 90.0(2) . . ?
N5 Ru N3 103.7(2) . . ?
N1 Ru N3 159.7(3) . . ?
N2 Ru O 89.8(2) . . ?
N4 Ru O 171.8(2) . . ?
N5 Ru O 92.2(2) . . ?
N1 Ru O 89.0(2) . . ?
N3 Ru O 90.7(2) . . ?
Ru O H1 119(6) . . ?
Ru O H2 119(5) . . ?
H1 O H2 111(8) . . ?
C1 N1 C5 118.3(7) . . ?
C1 N1 Ru 128.4(6) . . ?
C5 N1 Ru 113.3(5) . . ?
C10 N2 C6 122.4(7) . . ?
C10 N2 Ru 119.7(6) . . ?
C6 N2 Ru 117.9(5) . . ?
C15 N3 C11 117.6(7) . . ?
C15 N3 Ru 129.4(6) . . ?
C11 N3 Ru 113.0(5) . . ?
C16 N4 C20 118.1(7) . . ?
C16 N4 Ru 126.1(6) . . ?
C20 N4 Ru 115.5(5) . . ?
C25 N5 C21 117.8(6) . . ?
C25 N5 Ru 127.2(5) . . ?
C21 N5 Ru 114.8(5) . . ?
N1 C1 C2 121.7(9) . . ?
N1 C1 H1A 119.2 . . ?
C2 C1 H1A 119.2 . . ?
C3 C2 C1 120.1(9) . . ?
C3 C2 H2A 120.0 . . ?
C1 C2 H2A 120.0 . . ?
C4 C3 C2 118.8(9) . . ?
C4 C3 H3A 120.6 . . ?
C2 C3 H3A 120.6 . . ?
C3 C4 C5 120.4(9) . . ?
C3 C4 H4A 119.8 . . ?
C5 C4 H4A 119.8 . . ?
N1 C5 C4 120.8(7) . . ?
N1 C5 C6 114.4(7) . . ?
C4 C5 C6 124.8(8) . . ?
N2 C6 C7 118.9(8) . . ?
N2 C6 C5 113.9(7) . . ?
C7 C6 C5 127.2(8) . . ?
C8 C7 C6 118.9(9) . . ?
C8 C7 H7A 120.5 . . ?
C6 C7 H7A 120.5 . . ?
C7 C8 C9 121.5(9) . . ?
C7 C8 H8A 119.3 . . ?
C9 C8 H8A 119.3 . . ?
C10 C9 C8 118.9(9) . . ?
C10 C9 H9A 120.6 . . ?
C8 C9 H9A 120.6 . . ?
N2 C10 C9 119.4(8) . . ?
N2 C10 C11 112.4(7) . . ?
C9 C10 C11 128.2(8) . . ?
N3 C11 C12 121.0(9) . . ?
N3 C11 C10 115.6(7) . . ?
C12 C11 C10 123.5(9) . . ?
C11 C12 C13 119.3(10) . . ?
C11 C12 H12A 120.4 . . ?
C13 C12 H12A 120.4 . . ?
C14 C13 C12 119.3(10) . . ?
C14 C13 H13A 120.3 . . ?
C12 C13 H13A 120.3 . . ?
C15 C14 C13 119.5(10) . . ?
C15 C14 H14A 120.3 . . ?
C13 C14 H14A 120.3 . . ?
C14 C15 N3 123.3(9) . . ?
C14 C15 H15A 118.4 . . ?
N3 C15 H15A 118.4 . . ?
N4 C16 C17 122.8(8) . . ?
N4 C16 H16A 118.6 . . ?
C17 C16 H16A 118.6 . . ?
C18 C17 C16 119.2(8) . . ?
C18 C17 H17A 120.4 . . ?
C16 C17 H17A 120.4 . . ?
C17 C18 C19 119.0(9) . . ?
C17 C18 H18A 120.5 . . ?
C19 C18 H18A 120.5 . . ?
C18 C19 C20 120.6(9) . . ?
C18 C19 H19A 119.7 . . ?
C20 C19 H19A 119.7 . . ?
N4 C20 C19 120.2(7) . . ?
N4 C20 C21 114.6(6) . . ?
C19 C20 C21 125.2(7) . . ?
N5 C21 C22 121.3(7) . . ?
N5 C21 C20 114.8(6) . . ?
C22 C21 C20 123.9(7) . . ?
C23 C22 C21 119.6(9) . . ?
C23 C22 H22A 120.2 . . ?
C21 C22 H22A 120.2 . . ?
C22 C23 C24 118.4(8) . . ?
C22 C23 H23A 120.8 . . ?
C24 C23 H23A 120.8 . . ?
C25 C24 C23 120.1(8) . . ?
C25 C24 H24A 120.0 . . ?
C23 C24 H24A 120.0 . . ?
C24 C25 N5 122.8(8) . . ?
C24 C25 H25A 118.6 . . ?
N5 C25 H25A 118.6 . . ?
F6' P1 F5 100.9(14) . . ?
F6' P1 F4 106.5(13) . . ?
F5 P1 F4 100.5(6) . . ?
F6' P1 F2' 60(2) . . ?
F5 P1 F2' 161(2) . . ?
F4 P1 F2' 82.6(12) . . ?
F6' P1 F1 94.8(11) . . ?
F5 P1 F1 90.7(5) . . ?
F4 P1 F1 153.4(7) . . ?
F2' P1 F1 94.8(14) . . ?
F6' P1 F2 95.7(15) . . ?
F5 P1 F2 161.1(8) . . ?
F4 P1 F2 83.1(12) . . ?
F2' P1 F2 37.9(19) . . ?
F1 P1 F2 78.9(10) . . ?
F6' P1 F6 31.3(13) . . ?
F5 P1 F6 80.6(16) . . ?
F4 P1 F6 134.0(13) . . ?
F2' P1 F6 83.5(18) . . ?
F1 P1 F6 71.4(12) . . ?
F2 P1 F6 110.3(18) . . ?
F6' P1 F3 174.8(13) . . ?
F5 P1 F3 83.1(5) . . ?
F4 P1 F3 75.8(6) . . ?
F2' P1 F3 116.2(19) . . ?
F1 P1 F3 81.8(5) . . ?
F2 P1 F3 79.9(9) . . ?
F6 P1 F3 148.2(12) . . ?
F6' P1 F4' 64.7(14) . . ?
F5 P1 F4' 77.3(8) . . ?
F4 P1 F4' 53.5(8) . . ?
F2' P1 F4' 89.7(19) . . ?
F1 P1 F4' 153.1(9) . . ?
F2 P1 F4' 118.4(11) . . ?
F6 P1 F4' 82.8(14) . . ?
F3 P1 F4' 119.8(10) . . ?
P1 F4' F6' 52.1(8) . . ?
F6' F2' P1 56.2(11) . . ?
P1 F6' F2' 63.7(15) . . ?
P1 F6' F4' 63.2(13) . . ?
F2' F6' F4' 91(2) . . ?
F8' P2 F10 105.0(8) . . ?
F8' P2 F7' 91.4(11) . . ?
F10 P2 F7' 156.1(12) . . ?
F8' P2 F11 158.4(10) . . ?
F10 P2 F11 87.5(6) . . ?
F7' P2 F11 72.0(10) . . ?
F8' P2 F12 108.3(7) . . ?
F10 P2 F12 96.9(5) . . ?
F7' P2 F12 94.2(9) . . ?
F11 P2 F12 87.1(5) . . ?
F8' P2 F7 65.6(11) . . ?
F10 P2 F7 167.8(10) . . ?
F7' P2 F7 35.9(11) . . ?
F11 P2 F7 103.9(10) . . ?
F12 P2 F7 79.7(9) . . ?
F8' P2 F9 74.7(7) . . ?
F10 P2 F9 83.6(5) . . ?
F7' P2 F9 84.2(9) . . ?
F11 P2 F9 89.6(5) . . ?
F12 P2 F9 176.7(5) . . ?
F7 P2 F9 100.5(9) . . ?
F8' P2 F8 44.0(8) . . ?
F10 P2 F8 76.3(9) . . ?
F7' P2 F8 126.7(13) . . ?
F11 P2 F8 157.4(10) . . ?
F12 P2 F8 79.5(9) . . ?
F7 P2 F8 91.6(11) . . ?
F9 P2 F8 103.8(9) . . ?
P2 F7' F11 54.1(8) . . ?
P2 F11 F7' 53.9(7) . . ?

loop_
_geom_bond_atom_site_label_1
_geom_bond_atom_site_label_2
_geom_bond_distance
_geom_bond_site_symmetry_2
_geom_bond_publ_flag
Ru N2 1.909(6) . ?
Ru N4 1.969(6) . ?
Ru N5 1.991(6) . ?
Ru N1 2.010(6) . ?
Ru N3 2.020(6) . ?
Ru O 2.097(5) . ?
O H1 0.85(5) . ?
O H2 0.92(5) . ?
N1 C1 1.293(10) . ?
N1 C5 1.340(10) . ?
N2 C10 1.311(9) . ?
N2 C6 1.320(10) . ?
N3 C15 1.315(10) . ?
N3 C11 1.332(10) . ?
N4 C16 1.298(9) . ?
N4 C20 1.325(9) . ?
N5 C25 1.308(9) . ?
N5 C21 1.322(9) . ?
C1 C2 1.348(13) . ?
C1 H1A 0.9300 . ?
C2 C3 1.332(14) . ?
C2 H2A 0.9300 . ?
C3 C4 1.314(13) . ?
C3 H3A 0.9300 . ?
C4 C5 1.344(11) . ?
C4 H4A 0.9300 . ?
C5 C6 1.441(11) . ?
C6 C7 1.354(11) . ?
C7 C8 1.313(13) . ?
C7 H7A 0.9300 . ?
C8 C9 1.349(14) . ?
C8 H8A 0.9300 . ?
C9 C10 1.330(11) . ?
C9 H9A 0.9300 . ?
C10 C11 1.433(12) . ?
C11 C12 1.337(12) . ?
C12 C13 1.348(15) . ?
C12 H12A 0.9300 . ?
C13 C14 1.326(14) . ?
C13 H13A 0.9300 . ?
C14 C15 1.308(12) . ?
C14 H14A 0.9300 . ?
C15 H15A 0.9300 . ?
C16 C17 1.337(11) . ?
C16 H16A 0.9300 . ?
C17 C18 1.319(13) . ?
C17 H17A 0.9300 . ?
C18 C19 1.323(12) . ?
C18 H18A 0.9300 . ?
C19 C20 1.347(10) . ?
C19 H19A 0.9300 . ?
C20 C21 1.426(10) . ?
C21 C22 1.341(10) . ?
C22 C23 1.329(12) . ?
C22 H22A 0.9300 . ?
C23 C24 1.343(13) . ?
C23 H23A 0.9300 . ?
C24 C25 1.302(11) . ?
C24 H24A 0.9300 . ?
C25 H25A 0.9300 . ?
P1 F6' 1.421(17) . ?
P1 F5 1.510(6) . ?
P1 F4 1.529(8) . ?
P1 F2' 1.53(2) . ?
P1 F1 1.542(6) . ?
P1 F2 1.548(10) . ?
P1 F6 1.555(10) . ?
P1 F3 1.572(7) . ?
P1 F4' 1.609(18) . ?
F4' F6' 1.63(3) . ?
F2' F6' 1.48(4) . ?
P2 F8' 1.475(12) . ?
P2 F10 1.494(6) . ?
P2 F7' 1.51(2) . ?
P2 F11 1.512(7) . ?
P2 F12 1.517(6) . ?
P2 F7 1.519(9) . ?
P2 F9 1.529(6) . ?
P2 F8 1.558(9) . ?
F7' F11 1.78(3) . ?

loop_
_geom_hbond_atom_site_label_D
_geom_hbond_atom_site_label_H
_geom_hbond_atom_site_label_A
_geom_hbond_distance_DH
_geom_hbond_distance_HA
_geom_hbond_distance_DA
_geom_hbond_angle_DHA
_geom_hbond_site_symmetry_A
O H1 F3 0.85(5) 2.07(5) 2.884(11) 159(8) 3_656
O H1 F5 0.85(5) 2.20(7) 2.924(10) 143(8) 3_656
O H2 F1 0.92(5) 1.75(5) 2.652(9) 169(8) 4_566

loop_
_geom_torsion_atom_site_label_1
_geom_torsion_atom_site_label_2
_geom_torsion_atom_site_label_3
_geom_torsion_atom_site_label_4
_geom_torsion
_geom_torsion_site_symmetry_1
_geom_torsion_site_symmetry_2
_geom_torsion_site_symmetry_3
_geom_torsion_site_symmetry_4
_geom_torsion_publ_flag
N2 Ru N1 C1 179.9(7) . . . . ?
N4 Ru N1 C1 -82.2(7) . . . . ?
N5 Ru N1 C1 -2.2(7) . . . . ?
N3 Ru N1 C1 179.3(7) . . . . ?
O Ru N1 C1 89.9(7) . . . . ?
N2 Ru N1 C5 1.7(5) . . . . ?
N4 Ru N1 C5 99.6(5) . . . . ?
N5 Ru N1 C5 179.6(5) . . . . ?
N3 Ru N1 C5 1.1(10) . . . . ?
O Ru N1 C5 -88.3(5) . . . . ?
N4 Ru N2 C10 89.6(6) . . . . ?
N5 Ru N2 C10 147(4) . . . . ?
N1 Ru N2 C10 -178.6(6) . . . . ?
N3 Ru N2 C10 1.2(5) . . . . ?
O Ru N2 C10 -89.6(6) . . . . ?
N4 Ru N2 C6 -92.9(6) . . . . ?
N5 Ru N2 C6 -36(4) . . . . ?
N1 Ru N2 C6 -1.1(5) . . . . ?
N3 Ru N2 C6 178.7(6) . . . . ?
O Ru N2 C6 87.9(6) . . . . ?
N2 Ru N3 C15 178.9(7) . . . . ?
N4 Ru N3 C15 80.4(7) . . . . ?
N5 Ru N3 C15 1.0(7) . . . . ?
N1 Ru N3 C15 179.5(7) . . . . ?
O Ru N3 C15 -91.5(7) . . . . ?
N2 Ru N3 C11 -2.1(5) . . . . ?
N4 Ru N3 C11 -100.6(5) . . . . ?
N5 Ru N3 C11 180.0(5) . . . . ?
N1 Ru N3 C11 -1.5(10) . . . . ?
O Ru N3 C11 87.5(5) . . . . ?
N2 Ru N4 C16 -5.8(7) . . . . ?
N5 Ru N4 C16 177.3(7) . . . . ?
N1 Ru N4 C16 -86.5(7) . . . . ?
N3 Ru N4 C16 73.4(7) . . . . ?
O Ru N4 C16 168.8(15) . . . . ?
N2 Ru N4 C20 -179.9(5) . . . . ?
N5 Ru N4 C20 3.1(5) . . . . ?
N1 Ru N4 C20 99.3(6) . . . . ?
N3 Ru N4 C20 -100.8(5) . . . . ?
O Ru N4 C20 -5(2) . . . . ?
N2 Ru N5 C25 118(4) . . . . ?
N4 Ru N5 C25 175.8(7) . . . . ?
N1 Ru N5 C25 83.8(7) . . . . ?
N3 Ru N5 C25 -96.8(7) . . . . ?
O Ru N5 C25 -5.4(7) . . . . ?
N2 Ru N5 C21 -56(4) . . . . ?
N4 Ru N5 C21 1.6(5) . . . . ?
N1 Ru N5 C21 -90.4(5) . . . . ?
N3 Ru N5 C21 89.1(5) . . . . ?
O Ru N5 C21 -179.6(5) . . . . ?
C5 N1 C1 C2 -2.1(12) . . . . ?
Ru N1 C1 C2 179.7(7) . . . . ?
N1 C1 C2 C3 2.4(15) . . . . ?
C1 C2 C3 C4 -2.1(15) . . . . ?
C2 C3 C4 C5 1.6(15) . . . . ?
C1 N1 C5 C4 1.6(11) . . . . ?
Ru N1 C5 C4 -180.0(6) . . . . ?
C1 N1 C5 C6 179.6(7) . . . . ?
Ru N1 C5 C6 -2.0(8) . . . . ?
C3 C4 C5 N1 -1.4(13) . . . . ?
C3 C4 C5 C6 -179.2(8) . . . . ?
C10 N2 C6 C7 -1.4(11) . . . . ?
Ru N2 C6 C7 -178.8(6) . . . . ?
C10 N2 C6 C5 177.7(6) . . . . ?
Ru N2 C6 C5 0.3(8) . . . . ?
N1 C5 C6 N2 1.1(10) . . . . ?
C4 C5 C6 N2 179.0(7) . . . . ?
N1 C5 C6 C7 -179.8(8) . . . . ?
C4 C5 C6 C7 -2.0(13) . . . . ?
N2 C6 C7 C8 -0.9(12) . . . . ?
C5 C6 C7 C8 -179.8(8) . . . . ?
C6 C7 C8 C9 2.6(14) . . . . ?
C7 C8 C9 C10 -2.0(15) . . . . ?
C6 N2 C10 C9 1.9(11) . . . . ?
Ru N2 C10 C9 179.2(6) . . . . ?
C6 N2 C10 C11 -177.4(7) . . . . ?
Ru N2 C10 C11 -0.1(9) . . . . ?
C8 C9 C10 N2 -0.2(13) . . . . ?
C8 C9 C10 C11 179.0(9) . . . . ?
C15 N3 C11 C12 1.5(11) . . . . ?
Ru N3 C11 C12 -177.6(7) . . . . ?
C15 N3 C11 C10 -178.2(7) . . . . ?
Ru N3 C11 C10 2.7(8) . . . . ?
N2 C10 C11 N3 -1.8(10) . . . . ?
C9 C10 C11 N3 178.9(8) . . . . ?
N2 C10 C11 C12 178.5(8) . . . . ?
C9 C10 C11 C12 -0.7(14) . . . . ?
N3 C11 C12 C13 -0.3(14) . . . . ?
C10 C11 C12 C13 179.4(9) . . . . ?
C11 C12 C13 C14 -1.2(16) . . . . ?
C12 C13 C14 C15 1.3(16) . . . . ?
C13 C14 C15 N3 0.0(14) . . . . ?
C11 N3 C15 C14 -1.4(12) . . . . ?
Ru N3 C15 C14 177.6(6) . . . . ?
C20 N4 C16 C17 3.0(13) . . . . ?
Ru N4 C16 C17 -171.1(7) . . . . ?
N4 C16 C17 C18 -0.9(15) . . . . ?
C16 C17 C18 C19 -1.1(15) . . . . ?
C17 C18 C19 C20 0.9(15) . . . . ?
C16 N4 C20 C19 -3.1(12) . . . . ?
Ru N4 C20 C19 171.6(6) . . . . ?
C16 N4 C20 C21 178.3(7) . . . . ?
Ru N4 C20 C21 -7.0(8) . . . . ?
C18 C19 C20 N4 1.2(14) . . . . ?
C18 C19 C20 C21 179.6(9) . . . . ?
C25 N5 C21 C22 -3.1(11) . . . . ?
Ru N5 C21 C22 171.6(7) . . . . ?
C25 N5 C21 C20 179.5(7) . . . . ?
Ru N5 C21 C20 -5.7(8) . . . . ?
N4 C20 C21 N5 8.4(10) . . . . ?
C19 C20 C21 N5 -170.1(8) . . . . ?
N4 C20 C21 C22 -168.9(8) . . . . ?
C19 C20 C21 C22 12.6(13) . . . . ?
N5 C21 C22 C23 1.6(14) . . . . ?
C20 C21 C22 C23 178.7(9) . . . . ?
C21 C22 C23 C24 0.9(15) . . . . ?
C22 C23 C24 C25 -1.9(15) . . . . ?
C23 C24 C25 N5 0.4(15) . . . . ?
C21 N5 C25 C24 2.2(12) . . . . ?
Ru N5 C25 C24 -171.8(7) . . . . ?
F5 P1 F4' F6' -108.7(16) . . . . ?
F4 P1 F4' F6' 137.8(19) . . . . ?
F2' P1 F4' F6' 56.7(18) . . . . ?
F1 P1 F4' F6' -43(3) . . . . ?
F2 P1 F4' F6' 82.5(18) . . . . ?
F6 P1 F4' F6' -27(2) . . . . ?
F3 P1 F4' F6' 177.1(16) . . . . ?
F5 P1 F2' F6' -13(5) . . . . ?
F4 P1 F2' F6' -114(2) . . . . ?
F1 P1 F2' F6' 92.7(18) . . . . ?
F2 P1 F2' F6' 158(4) . . . . ?
F6 P1 F2' F6' 22(2) . . . . ?
F3 P1 F2' F6' 175.9(14) . . . . ?
F4' P1 F2' F6' -60.7(19) . . . . ?
F5 P1 F6' F2' 175.5(18) . . . . ?
F4 P1 F6' F2' 71(2) . . . . ?
F1 P1 F6' F2' -92.8(19) . . . . ?
F2 P1 F6' F2' -13(3) . . . . ?
F6 P1 F6' F2' -134(5) . . . . ?
F3 P1 F6' F2' -45(16) . . . . ?
F4' P1 F6' F2' 105(2) . . . . ?
F5 P1 F6' F4' 70.2(11) . . . . ?
F4 P1 F6' F4' -34.3(14) . . . . ?
F2' P1 F6' F4' -105(2) . . . . ?
F1 P1 F6' F4' 161.9(10) . . . . ?
F2 P1 F6' F4' -118.8(14) . . . . ?
F6 P1 F6' F4' 121(5) . . . . ?
F3 P1 F6' F4' -150(14) . . . . ?
P1 F2' F6' F4' 59.5(12) . . . . ?
P1 F4' F6' F2' -59.9(17) . . . . ?
F8' P2 F7' F11 165.9(8) . . . . ?
F10 P2 F7' F11 32(2) . . . . ?
F12 P2 F7' F11 -85.6(6) . . . . ?
F7 P2 F7' F11 -152(3) . . . . ?
F9 P2 F7' F11 91.5(6) . . . . ?
F8 P2 F7' F11 -165.6(11) . . . . ?
F8' P2 F11 F7' -41(2) . . . . ?
F10 P2 F11 F7' -167.6(10) . . . . ?
F12 P2 F11 F7' 95.3(10) . . . . ?
F7 P2 F11 F7' 16.7(15) . . . . ?
F9 P2 F11 F7' -84.0(10) . . . . ?
F8 P2 F11 F7' 149(2) . . . . ?
